data_7227777
loop_
_publ_author_name
'Patyk-Ka\'zmierczak, Ewa'
'Warren, Mark R.'
'Allan, David R.'
'Katrusiak, Andrzej'

_publ_section_title
;
 Pressure inverse solubility and polymorphism of an edible
 \g-cyclodextrin-based metal-organic framework.
;
_journal_issue 13
_journal_name_full 'Physical chemistry chemical physics : PCCP'
_journal_page_first 9086
_journal_page_last 9091
_journal_paper_doi 10.1039/c7cp00593h
_journal_volume 19
_journal_year 2017
_chemical_absolute_configuration rm
_chemical_formula_moiety 'C48 H80 O40, 2(KOH)'
_chemical_formula_sum 'C48 H82 K2 O42'
_chemical_formula_weight 1409.34
_chemical_name_common '\g-cyclodextrin-metal-organic framework'
_chemical_name_systematic 'catena-((\m8-\g-Cyclodextrin)-di-potassium dihydroxide)'
_space_group_crystal_system cubic
_space_group_IT_number 211
_space_group_name_Hall 'I 4 2 3'
_space_group_name_H-M_alt 'I 4 3 2'
_atom_sites_solution_hydrogens geom
_atom_sites_solution_primary direct
_audit_creation_date 2017-01-18
_audit_creation_method
;
Olex2 1.2
(compiled 2017.01.04 svn.r3372 for OlexSys, GUI svn.r5289)
;
_cell_angle_alpha 90.0
_cell_angle_beta 90.0
_cell_angle_gamma 90.0
_cell_formula_units_Z 12
_cell_length_a 31.3031(11)
_cell_length_b 31.3031(11)
_cell_length_c 31.3031(11)
_cell_measurement_reflns_used 2435
_cell_measurement_temperature 295
_cell_measurement_theta_max 13.2400
_cell_measurement_theta_min 1.7750
_cell_volume 30673.4(19)
_computing_cell_refinement 'CrysAlisPro 1.171.38.41 (Rigaku OD, 2015)'
_computing_data_collection 'CrysAlisPro 1.171.38.41 (Rigaku OD, 2015)'
_computing_data_reduction 'CrysAlisPro 1.171.38.41 (Rigaku OD, 2015)'
_computing_molecular_graphics 'Olex2 (Dolomanov et al., 2009)'
_computing_publication_material 'Olex2 (Dolomanov et al., 2009)'
_computing_structure_refinement 'ShelXL (Sheldrick, 2015)'
_computing_structure_solution 'ShelXS (Sheldrick, 2008)'
_diffrn_ambient_environment 'diamond-anvil cell'
_diffrn_ambient_pressure 250000
_diffrn_ambient_temperature 295
_diffrn_detector 'CCD plate'
_diffrn_measured_fraction_theta_full 0.727
_diffrn_measured_fraction_theta_max 0.727
_diffrn_measurement_details
;
List of Runs (angles in degrees, time in seconds):

  # Type    Start    End  Width  t~exp~   \w     \q     \k     \f   Frames
--------------------------------------------------------------------------
  1  \w   -105.00 -74.00   0.20    0.70    --   15.00  70.00 155.77  155
  2  \w   -105.00 -74.00   0.20    0.70    --   15.00  70.00 -24.23  155
  3  \w   -106.00 -66.00   0.20    0.70    --  -15.00 -70.00-155.77  200
  4  \w   -106.00 -66.00   0.20    0.70    --  -15.00 -70.00  24.23  200
  5  \w   -150.00 -94.00   0.20    0.70    --  -15.00  70.00 -24.23  280
  6  \w   -150.00 -94.00   0.20    0.70    --  -15.00  70.00 155.77  280
  7  \w    -96.00 -30.00   0.20    0.70    --   15.00 -70.00  24.23  330
  8  \w    -96.00 -30.00   0.20    0.70    --   15.00 -70.00-155.77  330
;
_diffrn_measurement_device 'abstract diffractometer'
_diffrn_measurement_device_type 'Newport IS4CCD (4 circle), Pilatus 300K'
_diffrn_measurement_method '\w scans'
_diffrn_orient_matrix_type 'CrysAlisPro convention (1999,Acta A55,543-557)'
_diffrn_orient_matrix_UB_11 -0.0037906000
_diffrn_orient_matrix_UB_12 -0.0001763000
_diffrn_orient_matrix_UB_13 0.0217748000
_diffrn_orient_matrix_UB_21 -0.0111240000
_diffrn_orient_matrix_UB_22 0.0188683000
_diffrn_orient_matrix_UB_23 -0.0017932000
_diffrn_orient_matrix_UB_31 -0.0185468000
_diffrn_orient_matrix_UB_32 -0.0112634000
_diffrn_orient_matrix_UB_33 -0.0032637000
_diffrn_radiation_monochromator synchrotron
_diffrn_radiation_probe x-ray
_diffrn_radiation_type synchrotron
_diffrn_radiation_wavelength 0.6889
_diffrn_reflns_av_R_equivalents 0.0810
_diffrn_reflns_av_unetI/netI 0.0324
_diffrn_reflns_Laue_measured_fraction_full 0.727
_diffrn_reflns_Laue_measured_fraction_max 0.727
_diffrn_reflns_limit_h_max 20
_diffrn_reflns_limit_h_min -20
_diffrn_reflns_limit_k_max 20
_diffrn_reflns_limit_k_min -20
_diffrn_reflns_limit_l_max 9
_diffrn_reflns_limit_l_min -9
_diffrn_reflns_number 4737
_diffrn_reflns_point_group_measured_fraction_full 0.731
_diffrn_reflns_point_group_measured_fraction_max 0.731
_diffrn_reflns_theta_full 13.252
_diffrn_reflns_theta_max 13.252
_diffrn_reflns_theta_min 1.784
_diffrn_source synchrotron
_exptl_absorpt_coefficient_mu 0.145
_exptl_absorpt_correction_T_max 1.00000
_exptl_absorpt_correction_T_min 0.76028
_exptl_absorpt_correction_type multi-scan
_exptl_absorpt_process_details
;
CrysAlisPro 1.171.38.41 (Rigaku Oxford Diffraction, 2015)
Empirical absorption correction using spherical harmonics,
 implemented in SCALE3 ABSPACK scaling algorithm.
;
_exptl_crystal_colour 'clear colourless'
_exptl_crystal_colour_lustre clear
_exptl_crystal_colour_primary colourless
_exptl_crystal_density_diffrn 0.915
_exptl_crystal_description plate
_exptl_crystal_F_000 8928
_exptl_crystal_recrystallization_method
'Compressed crystal that was grown in situ at 0.16 GPa in the diamond-anvil cell from methanol:water mixture by heating and subsequent cooling of the cell'
_exptl_crystal_size_max 0.15
_exptl_crystal_size_mid 0.14
_exptl_crystal_size_min 0.05
_refine_diff_density_max 0.208
_refine_diff_density_min -0.169
_refine_diff_density_rms 0.041
_refine_ls_abs_structure_details
;
 Flack x determined using 140 quotients [(I+)-(I-)]/[(I+)+(I-)]
 (Parsons, Flack and Wagner, Acta Cryst. B69 (2013) 249-259).
;
_refine_ls_abs_structure_Flack 0.36(14)
_refine_ls_extinction_method none
_refine_ls_goodness_of_fit_ref 1.189
_refine_ls_hydrogen_treatment constr
_refine_ls_matrix_type full
_refine_ls_number_parameters 75
_refine_ls_number_reflns 594
_refine_ls_number_restraints 62
_refine_ls_restrained_S_all 1.452
_refine_ls_R_factor_all 0.1071
_refine_ls_R_factor_gt 0.0955
_refine_ls_shift/su_max 0.000
_refine_ls_shift/su_mean 0.000
_refine_ls_structure_factor_coef Fsqd
_refine_ls_weighting_details 'w=1/[\s^2^(Fo^2^)+(0.2000P)^2^] where P=(Fo^2^+2Fc^2^)/3'
_refine_ls_weighting_scheme calc
_refine_ls_wR_factor_gt 0.2583
_refine_ls_wR_factor_ref 0.2807
_reflns_Friedel_coverage 0.605
_reflns_Friedel_fraction_full 0.737
_reflns_Friedel_fraction_max 0.737
_reflns_number_gt 466
_reflns_number_total 594
_reflns_threshold_expression 'I > 2\s(I)'
_cod_data_source_file c7cp00593h3.cif
_cod_data_source_block CDMOF_a_0_25GPa
_cod_depositor_comments 'Adding full bibliography for 7227776--7227790.cif.'
_cod_original_cell_volume 30673(2)
_cod_database_code 7227777
_shelx_shelxl_version_number 2014/7
_chemical_oxdiff_formula 'C48 H82 K2 O40'
_shelx_space_group_comment
;
The symmetry employed for this shelxl refinement is uniquely defined
by the following loop, which should always be used as a source of
symmetry information in preference to the above space-group names.
They are only intended as comments.
;
_reflns_odcompleteness_completeness 77.45
_reflns_odcompleteness_iscentric 1
_reflns_odcompleteness_theta 13.25
_olex2_refinement_description
;
1. Fixed Uiso
 At 1.2 times of:
  All C(H) groups, All C(H,H) groups
 At 1.5 times of:
  All O(H) groups
2. Restrained distances
 C4-C3
 1.5 with sigma of 0.02
 C14-C15
 1.5 with sigma of 0.02
 O14-C15
 2.4 with sigma of 0.02
 C14-O14
 1.45 with sigma of 0.02
 C14-C13
 1.5 with sigma of 0.02
 O13-C13
 1.45 with sigma of 0.02
 O3-C3
 1.45 with sigma of 0.02
 C4-C5
 1.5 with sigma of 0.02
 C6-C5
 1.5 with sigma of 0.02
 C16-C15
 1.5 with sigma of 0.02
 C16-O16
 1.45 with sigma of 0.02
 K1-C16
 4 with sigma of 0.02
 C2-C3
 1.5 with sigma of 0.02
 C2-O3
 2.3 with sigma of 0.02
 C2-C5
 3 with sigma of 0.02
 C5-C2
 3 with sigma of 0.02
 C1-C4
 2.8 with sigma of 0.02
 C5-C1
 2.3 with sigma of 0.02
 C2-C1
 1.5 with sigma of 0.02
 C12-C15
 3 with sigma of 0.02
 C12-C13
 1.5 with sigma of 0.02
 C15-C12
 3 with sigma of 0.02
 C11-C14
 3 with sigma of 0.02
 K1-C11
 4 with sigma of 0.02
 C12-C11
 1.5 with sigma of 0.02
 C2-O2
 1.45 with sigma of 0.02
 O2-C3
 2.2 with sigma of 0.02
 C12-O12
 1.45 with sigma of 0.02
 C6-O6
 1.45 with sigma of 0.02
 O5-C3
 3 with sigma of 0.02
 O15-C15
 1.45 with sigma of 0.02
 O15-C13
 3 with sigma of 0.02
 O5-C6
 2.5 with sigma of 0.02
 O5-C5
 1.45 with sigma of 0.02
 O15-C16
 2.2 with sigma of 0.02
 O5-C1
 1.45 with sigma of 0.02
 O15-C11
 1.45 with sigma of 0.02
 C13-C15
 2.4 with sigma of 0.02
 O14-C15
 2.5 with sigma of 0.04
 C13-O14
 2.5 with sigma of 0.04
 C5-C3
 2.5 with sigma of 0.02
 C4-C2
 2.5 with sigma of 0.02
 C3-C1
 2.5 with sigma of 0.02
 C1-C5
 2.5 with sigma of 0.02
 C12-C14
 2.4 with sigma of 0.02
 C4-C11
 2.5 with sigma of 0.04
 C11-C4
 2.5 with sigma of 0.04
 C11-C13
 2.4 with sigma of 0.02
 C15-C11
 2.4 with sigma of 0.02
 O2-C1
 2.5 with sigma of 0.04
 O4-C12
 2.5 with sigma of 0.04
 O6-C5
 2.7 with sigma of 0.04
 O5-C4
 2.5 with sigma of 0.02
 C14-O15
 2.4 with sigma of 0.02
 C2-O5
 2.5 with sigma of 0.02
 O15-C12
 2.4 with sigma of 0.02
3. Uiso/Uaniso restraints and constraints
Uanis(K1) \\sim Ueq: with sigma of 0.1 and sigma for terminal atoms of 0.2
4. Others
 Uiso(C1)=Uiso(C2)=Uiso(C3)=Uiso(C4)=Uiso(C5)=Uiso(C6)=Uiso(C11)=Uiso(C12)=
 Uiso(C13)=Uiso(C14)=Uiso(C15)=Uiso(C16)=FVAR(1)
 Uiso(O2)=Uiso(O3)=Uiso(O4)=Uiso(O5)=Uiso(O6)=Uiso(O12)=Uiso(O13)=Uiso(O14)=
 Uiso(O15)=Uiso(O16)=Uiso(OA)=FVAR(2)
5.a Ternary CH refined with riding coordinates:
 C1(H1), C2(H2), C3(H3), C4(H4), C5(H5), C11(H11), C12(H12), C13(H13),
 C14(H14), C15(H15)
5.b Secondary CH2 refined with riding coordinates:
 C6(H6A,H6B), C16(H16A,H16B)
5.c Tetrahedral OH refined with riding coordinates:
 O2(H2A), O3(H3A), O6(H6), O12(H12A), O13(H13A), O16(H16)
;
_olex2_exptl_crystal_mounting_method 'Diamond-anvil cell'
_olex2_submission_original_sample_id CDMOF_alpha_2_025
_olex2_submission_special_instructions 'No special instructions were received'
_oxdiff_exptl_absorpt_empirical_details
;
Empirical correction (ABSPACK) includes:
- Absorption correction using spherical harmonics
- Frame scaling
;
_oxdiff_exptl_absorpt_empirical_full_max 1.937
_oxdiff_exptl_absorpt_empirical_full_min 0.678

loop_
_space_group_symop_id
_space_group_symop_operation_xyz
1 'x, y, z'
2 '-y, x, z'
3 '-x, -y, z'
4 'y, -x, z'
5 'x, -z, y'
6 'x, -y, -z'
7 'x, z, -y'
8 'z, y, -x'
9 '-x, y, -z'
10 '-z, y, x'
11 'z, x, y'
12 'y, z, x'
13 '-y, -z, x'
14 'z, -x, -y'
15 '-y, z, -x'
16 '-z, -x, y'
17 '-z, x, -y'
18 'y, -z, -x'
19 'y, x, -z'
20 '-y, -x, -z'
21 '-x, z, y'
22 '-x, -z, -y'
23 'z, -y, x'
24 '-z, -y, -x'
25 'x+1/2, y+1/2, z+1/2'
26 '-y+1/2, x+1/2, z+1/2'
27 '-x+1/2, -y+1/2, z+1/2'
28 'y+1/2, -x+1/2, z+1/2'
29 'x+1/2, -z+1/2, y+1/2'
30 'x+1/2, -y+1/2, -z+1/2'
31 'x+1/2, z+1/2, -y+1/2'
32 'z+1/2, y+1/2, -x+1/2'
33 '-x+1/2, y+1/2, -z+1/2'
34 '-z+1/2, y+1/2, x+1/2'
35 'z+1/2, x+1/2, y+1/2'
36 'y+1/2, z+1/2, x+1/2'
37 '-y+1/2, -z+1/2, x+1/2'
38 'z+1/2, -x+1/2, -y+1/2'
39 '-y+1/2, z+1/2, -x+1/2'
40 '-z+1/2, -x+1/2, y+1/2'
41 '-z+1/2, x+1/2, -y+1/2'
42 'y+1/2, -z+1/2, -x+1/2'
43 'y+1/2, x+1/2, -z+1/2'
44 '-y+1/2, -x+1/2, -z+1/2'
45 '-x+1/2, z+1/2, y+1/2'
46 '-x+1/2, -z+1/2, -y+1/2'
47 'z+1/2, -y+1/2, x+1/2'
48 '-z+1/2, -y+1/2, -x+1/2'

loop_
_atom_site_label
_atom_site_type_symbol
_atom_site_fract_x
_atom_site_fract_y
_atom_site_fract_z
_atom_site_U_iso_or_equiv
_atom_site_adp_type
_atom_site_occupancy
_atom_site_site_symmetry_order
_atom_site_calc_flag
_atom_site_refinement_flags_posn
_atom_site_refinement_flags_adp
_atom_site_refinement_flags_occupancy
C1 C 0.8513(8) 0.6844(7) 0.6450(11) 0.235(6) Uiso 1 1 d D . .
H1 H 0.8449 0.7151 0.6460 0.282 Uiso 1 1 calc R . .
C2 C 0.8930(7) 0.6740(7) 0.6656(10) 0.235(6) Uiso 1 1 d D . .
H2 H 0.8953 0.6839 0.6952 0.282 Uiso 1 1 calc R . .
C3 C 0.9017(7) 0.6261(7) 0.6600(11) 0.235(6) Uiso 1 1 d D . .
H3 H 0.9076 0.6211 0.6296 0.282 Uiso 1 1 calc R . .
C4 C 0.8627(9) 0.6005(7) 0.6715(13) 0.235(6) Uiso 1 1 d D . .
H4 H 0.8585 0.6082 0.7015 0.282 Uiso 1 1 calc R . .
C5 C 0.8211(8) 0.6139(9) 0.6521(12) 0.235(6) Uiso 1 1 d D . .
H5 H 0.8294 0.6086 0.6223 0.282 Uiso 1 1 calc R . .
C6 C 0.7812(10) 0.5877(10) 0.6513(11) 0.235(6) Uiso 1 1 d D . .
H6A H 0.7730 0.5846 0.6215 0.282 Uiso 1 1 calc R . .
H6B H 0.7887 0.5594 0.6614 0.282 Uiso 1 1 calc R . .
C11 C 0.8677(9) 0.5330(6) 0.7059(8) 0.235(6) Uiso 1 1 d D . .
H11 H 0.8658 0.5530 0.7299 0.282 Uiso 1 1 calc R . .
C12 C 0.9036(7) 0.5050(8) 0.7225(11) 0.235(6) Uiso 1 1 d D . .
H12 H 0.9034 0.4984 0.7531 0.282 Uiso 1 1 calc R . .
C13 C 0.9048(7) 0.4668(9) 0.6916(11) 0.235(6) Uiso 1 1 d D . .
H13 H 0.8980 0.4816 0.6649 0.282 Uiso 1 1 calc R . .
C14 C 0.8639(9) 0.4421(7) 0.6974(11) 0.235(6) Uiso 1 1 d D . .
H14 H 0.8611 0.4320 0.7269 0.282 Uiso 1 1 calc R . .
C15 C 0.8259(6) 0.4705(8) 0.6850(10) 0.235(6) Uiso 1 1 d D . .
H15 H 0.8252 0.4773 0.6544 0.282 Uiso 1 1 calc R . .
C16 C 0.7855(10) 0.4519(10) 0.7006(8) 0.235(6) Uiso 1 1 d D . .
H16A H 0.7630 0.4715 0.6924 0.282 Uiso 1 1 calc R . .
H16B H 0.7809 0.4259 0.6844 0.282 Uiso 1 1 calc R . .
K1 K 0.8144(4) 0.5000 0.8144(4) 0.307(9) Uani 1 2 d DS TU P
O2 O 0.9278(7) 0.6894(8) 0.6376(8) 0.253(4) Uiso 1 1 d D . .
H2A H 0.9502 0.6775 0.6442 0.380 Uiso 1 1 calc R . .
O3 O 0.9412(8) 0.6196(7) 0.6830(9) 0.253(4) Uiso 1 1 d D . .
H3A H 0.9496 0.5951 0.6793 0.380 Uiso 1 1 calc R . .
O4 O 0.8720(8) 0.5613(9) 0.6741(10) 0.253(4) Uiso 1 1 d D . .
O5 O 0.8142(6) 0.6592(8) 0.6473(8) 0.253(4) Uiso 1 1 d D . .
O6 O 0.7426(8) 0.6009(7) 0.6749(9) 0.253(4) Uiso 1 1 d D . .
H6 H 0.7392 0.5852 0.6956 0.380 Uiso 1 1 calc R . .
O12 O 0.9363(8) 0.5310(8) 0.7079(7) 0.253(4) Uiso 1 1 d D . .
H12A H 0.9583 0.5170 0.7058 0.380 Uiso 1 1 calc R . .
O13 O 0.9498(7) 0.4552(9) 0.6826(8) 0.253(4) Uiso 1 1 d D . .
H13A H 0.9506 0.4315 0.6715 0.380 Uiso 1 1 calc R . .
O14 O 0.8646(8) 0.4061(8) 0.6674(9) 0.253(4) Uiso 1 1 d D . .
O15 O 0.8259(6) 0.5091(6) 0.7128(7) 0.253(4) Uiso 1 1 d D . .
O16 O 0.7783(8) 0.4411(8) 0.7457(8) 0.253(4) Uiso 1 1 d D . .
H16 H 0.7701 0.4163 0.7476 0.380 Uiso 1 1 calc R . .
OA O 1.0000 0.5000 0.6763(12) 0.253(4) Uiso 1 2 d S T P

loop_
_atom_site_aniso_label
_atom_site_aniso_U_11
_atom_site_aniso_U_22
_atom_site_aniso_U_33
_atom_site_aniso_U_23
_atom_site_aniso_U_13
_atom_site_aniso_U_12
K1 0.333(12) 0.254(12) 0.333(12) -0.038(9) 0.193(15) 0.038(9)

loop_
_atom_type_symbol
_atom_type_description
_atom_type_scat_dispersion_real
_atom_type_scat_dispersion_imag
_atom_type_scat_source
H H 0.0000 0.0000 'International Tables Vol C Tables 4.2.6.8 and 6.1.1.4'
C C 0.0030 0.0010 'International Tables Vol C Tables 4.2.6.8 and 6.1.1.4'
O O 0.0110 0.0060 'International Tables Vol C Tables 4.2.6.8 and 6.1.1.4'
K K 0.2030 0.2500 'International Tables Vol C Tables 4.2.6.8 and 6.1.1.4'

loop_
_geom_angle_atom_site_label_1
_geom_angle_atom_site_label_2
_geom_angle_atom_site_label_3
_geom_angle
_geom_angle_site_symmetry_1
_geom_angle_site_symmetry_3
C2 C1 H1 112.3 . .
C2 C1 O14 97(2) . 7_556
O5 C1 H1 112.3 . .
O5 C1 C2 125.3(16) . .
O5 C1 O14 94(2) . 7_556
O14 C1 H1 112.3 7_556 .
C1 C2 H2 113.8 . .
C1 C2 C3 108.6(15) . .
C1 C2 K1 155.7(16) . 42_566
C3 C2 H2 113.8 . .
C3 C2 K1 87.2(11) . 42_566
K1 C2 H2 73.8 42_566 .
O2 C2 C1 109(2) . .
O2 C2 H2 113.8 . .
O2 C2 C3 96.9(18) . .
O2 C2 K1 49.8(12) . 42_566
C2 C3 H3 107.5 . .
C4 C3 C2 110.4(17) . .
C4 C3 H3 107.5 . .
O3 C3 C2 103.3(18) . .
O3 C3 H3 107.5 . .
O3 C3 C4 120(2) . .
C3 C4 H4 101.9 . .
C5 C4 C3 117.4(17) . .
C5 C4 H4 101.9 . .
O4 C4 C3 110(3) . .
O4 C4 H4 101.9 . .
O4 C4 C5 120(3) . .
C4 C5 H5 96.3 . .
C4 C5 C6 125(2) . .
C6 C5 H5 96.3 . .
O5 C5 C4 116.6(14) . .
O5 C5 H5 96.3 . .
O5 C5 C6 114(2) . .
C5 C6 H6A 107.0 . .
C5 C6 H6B 107.0 . .
H6A C6 H6B 106.7 . .
O6 C6 C5 121(2) . .
O6 C6 H6A 107.0 . .
O6 C6 H6B 107.0 . .
C12 C11 H11 98.8 . .
C12 C11 O15 107.7(14) . .
O4 C11 H11 98.8 . .
O4 C11 C12 124(2) . .
O4 C11 O15 121(3) . .
O15 C11 H11 98.8 . .
C11 C12 H12 116.7 . .
C11 C12 C13 104.7(16) . .
C13 C12 H12 116.7 . .
O12 C12 C11 96(2) . .
O12 C12 H12 116.7 . .
O12 C12 C13 103(3) . .
C12 C13 H13 99.2 . .
C14 C13 C12 107.5(16) . .
C14 C13 H13 99.2 . .
O13 C13 C12 110(2) . .
O13 C13 H13 99.2 . .
O13 C13 C14 135(2) . .
C13 C14 H14 110.9 . .
C13 C14 C15 109.5(17) . .
C15 C14 H14 110.9 . .
O14 C14 C13 108(2) . .
O14 C14 H14 110.9 . .
O14 C14 C15 107.0(18) . .
C14 C15 H15 113.1 . .
C16 C15 C14 111(3) . .
C16 C15 H15 113.1 . .
C16 C15 O15 97.4(17) . .
O15 C15 C14 108.6(15) . .
O15 C15 H15 113.1 . .
C15 C16 H16A 106.6 . .
C15 C16 H16B 106.6 . .
H16A C16 H16B 106.6 . .
O16 C16 C15 123(3) . .
O16 C16 H16A 106.6 . .
O16 C16 H16B 106.6 . .
C2 K1 C2 156.4(11) 44_666 41_646
O2 K1 C2 24.5(5) 41_646 41_646
O2 K1 C2 139.6(9) 41_646 44_666
O2 K1 C2 139.6(9) 44_666 41_646
O2 K1 C2 24.5(5) 44_666 44_666
O2 K1 O2 137.7(14) 44_666 41_646
O2 K1 O3 57.5(6) 41_646 41_646
O2 K1 O3 98.1(8) 41_646 44_666
O2 K1 O3 57.5(6) 44_666 44_666
O2 K1 O3 98.1(8) 44_666 41_646
O2 K1 O15 88.2(6) 44_666 23_565
O2 K1 O15 88.2(6) 41_646 .
O2 K1 O15 118.6(7) 41_646 23_565
O2 K1 O15 118.6(7) 44_666 .
O2 K1 O16 70.8(8) 41_646 .
O2 K1 O16 151.3(10) 41_646 23_565
O2 K1 O16 151.3(10) 44_666 .
O2 K1 O16 70.8(8) 44_666 23_565
O3 K1 C2 42.7(5) 41_646 41_646
O3 K1 C2 120.7(8) 44_666 41_646
O3 K1 C2 120.7(8) 41_646 44_666
O3 K1 C2 42.7(5) 44_666 44_666
O3 K1 O3 113.5(12) 44_666 41_646
O3 K1 O15 83.5(7) 41_646 23_565
O3 K1 O15 142.6(5) 41_646 .
O3 K1 O15 142.6(5) 44_666 23_565
O3 K1 O15 83.5(7) 44_666 .
O3 K1 O16 134.3(7) 41_646 23_565
O3 K1 O16 97.8(7) 44_666 23_565
O3 K1 O16 134.4(7) 44_666 .
O3 K1 O16 97.8(7) 41_646 .
O15 K1 C2 94.7(6) 23_565 41_646
O15 K1 C2 94.7(6) . 44_666
O15 K1 C2 99.9(5) 23_565 44_666
O15 K1 C2 99.9(5) . 41_646
O15 K1 O15 103.4(9) 23_565 .
O16 K1 C2 63.4(6) . 41_646
O16 K1 C2 139.4(8) 23_565 41_646
O16 K1 C2 139.4(8) . 44_666
O16 K1 C2 63.4(6) 23_565 44_666
O16 K1 O15 53.0(6) . .
O16 K1 O15 53.0(6) 23_565 23_565
O16 K1 O15 70.1(7) . 23_565
O16 K1 O15 70.1(7) 23_565 .
O16 K1 O16 81.0(11) 23_565 .
C2 O2 K1 105.7(15) . 42_566
C2 O2 H2A 109.5 . .
K1 O2 H2A 29.5 42_566 .
C3 O3 K1 118.6(15) . 42_566
C3 O3 H3A 109.5 . .
K1 O3 H3A 119.3 42_566 .
C4 O4 C11 132(4) . .
C1 O5 C5 115.7(14) . .
C6 O6 H6 109.5 . .
C12 O12 H12A 109.5 . .
C13 O13 H13A 109.5 . .
C14 O14 C1 121(2) . 5_565
C11 O15 K1 106.3(14) . .
C15 O15 C11 108.5(15) . .
C15 O15 K1 120.4(16) . .
C16 O16 K1 118.9(15) . .
C16 O16 H16 109.5 . .
K1 O16 H16 129.7 . .

loop_
_geom_bond_atom_site_label_1
_geom_bond_atom_site_label_2
_geom_bond_distance
_geom_bond_site_symmetry_2
C1 H1 0.9800 .
C1 C2 1.49(2) .
C1 O5 1.407(18) .
C1 O14 1.74(4) 7_556
C2 H2 0.9800 .
C2 C3 1.53(2) .
C2 K1 3.43(2) 42_566
C2 O2 1.48(2) .
C3 H3 0.9800 .
C3 C4 1.50(2) .
C3 O3 1.45(2) .
C4 H4 0.9800 .
C4 C5 1.49(2) .
C4 O4 1.27(3) .
C5 H5 0.9800 .
C5 C6 1.50(2) .
C5 O5 1.44(2) .
C6 H6A 0.9700 .
C6 H6B 0.9700 .
C6 O6 1.48(2) .
C11 H11 0.9800 .
C11 C12 1.52(2) .
C11 O4 1.34(3) .
C11 O15 1.522(19) .
C12 H12 0.9800 .
C12 C13 1.54(2) .
C12 O12 1.39(2) .
C13 H13 0.9800 .
C13 C14 1.51(2) .
C13 O13 1.48(2) .
C14 H14 0.9800 .
C14 C15 1.54(2) .
C14 O14 1.47(2) .
C15 H15 0.9800 .
C15 C16 1.47(2) .
C15 O15 1.49(2) .
C16 H16A 0.9700 .
C16 H16B 0.9700 .
C16 O16 1.47(2) .
K1 C2 3.43(2) 44_666
K1 C2 3.43(2) 41_646
K1 O2 2.72(2) 44_666
K1 O2 2.72(2) 41_646
K1 O3 2.77(3) 44_666
K1 O3 2.77(3) 41_646
K1 O15 3.21(3) .
K1 O15 3.21(3) 23_565
K1 O16 3.05(3) .
K1 O16 3.05(3) 23_565
O2 K1 2.72(2) 42_566
O2 H2A 0.8200 .
O3 K1 2.77(3) 42_566
O3 H3A 0.8200 .
O6 H6 0.8200 .
O12 H12A 0.8200 .
O13 H13A 0.8200 .
O14 C1 1.74(4) 5_565
O16 H16 0.8200 .

loop_
_geom_torsion_atom_site_label_1
_geom_torsion_atom_site_label_2
_geom_torsion_atom_site_label_3
_geom_torsion_atom_site_label_4
_geom_torsion
_geom_torsion_site_symmetry_1
_geom_torsion_site_symmetry_4
C1 C2 C3 C4 -47(4) . .
C1 C2 C3 O3 -177(2) . .
C1 C2 O2 K1 167.2(16) . 42_566
C2 C1 O5 C5 -29(5) . .
C2 C3 C4 C5 49(5) . .
C2 C3 C4 O4 -169(3) . .
C2 C3 O3 K1 -32(3) . 42_566
C3 C2 O2 K1 -80.4(18) . 42_566
C3 C4 C5 C6 165(3) . .
C3 C4 C5 O5 -37(5) . .
C3 C4 O4 C11 123(4) . .
C4 C3 O3 K1 -155(2) . 42_566
C4 C5 C6 O6 114(4) . .
C4 C5 O5 C1 24(5) . .
C5 C4 O4 C11 -96(5) . .
C6 C5 O5 C1 -176(3) . .
C11 C12 C13 C14 -66(3) . .
C11 C12 C13 O13 140(2) . .
C12 C11 O4 C4 -128(3) . .
C12 C11 O15 C15 -66(2) . .
C12 C11 O15 K1 64.7(18) . .
C12 C13 C14 C15 63(3) . .
C12 C13 C14 O14 179(2) . .
C13 C14 C15 C16 -165(2) . .
C13 C14 C15 O15 -60(3) . .
C13 C14 O14 C1 133(2) . 5_565
C14 C15 C16 O16 55(3) . .
C14 C15 O15 C11 60(3) . .
C14 C15 O15 K1 -63(2) . .
C15 C14 O14 C1 -110(2) . 5_565
C15 C16 O16 K1 38(4) . .
C16 C15 O15 C11 175(2) . .
C16 C15 O15 K1 52(2) . .
K1 C2 C3 C4 152(2) 42_566 .
K1 C2 C3 O3 22(2) 42_566 .
O2 C2 C3 C4 -159(3) . .
O2 C2 C3 O3 71(3) . .
O3 C3 C4 C5 169(3) . .
O3 C3 C4 O4 -49(5) . .
O4 C4 C5 C6 27(7) . .
O4 C4 C5 O5 -176(4) . .
O4 C11 C12 C13 -83(3) . .
O4 C11 C12 O12 23(3) . .
O4 C11 O15 C15 86(3) . .
O4 C11 O15 K1 -144(2) . .
O5 C1 C2 C3 41(5) . .
O5 C1 C2 K1 170(3) . 42_566
O5 C1 C2 O2 146(3) . .
O5 C5 C6 O6 -44(5) . .
O12 C12 C13 C14 -166(3) . .
O12 C12 C13 O13 40(3) . .
O13 C13 C14 C15 -153(4) . .
O13 C13 C14 O14 -37(5) . .
O14 C1 C2 C3 -59(2) 7_556 .
O14 C1 C2 K1 70(5) 7_556 42_566
O14 C1 C2 O2 45(2) 7_556 .
O14 C1 O5 C5 72(3) 7_556 .
O14 C14 C15 C16 78(3) . .
O14 C14 C15 O15 -176(2) . .
O15 C11 C12 C13 68(2) . .
O15 C11 C12 O12 173(2) . .
O15 C11 O4 C4 85(4) . .
O15 C15 C16 O16 -58(3) . .

loop_
_smtbx_masks_void_nr
_smtbx_masks_void_average_x
_smtbx_masks_void_average_y
_smtbx_masks_void_average_z
_smtbx_masks_void_volume
_smtbx_masks_void_count_electrons
1 -0.760 -0.022 -0.048 14195.0 5716.1
